data_7059708
loop_
_publ_author_name
'Ergun, Selin'
'Casselman, Matthew D.'
'Kaur, Aman Preet'
'Attanayake, N. Harsha'
'Parkin, Sean R.'
'Odom, Susan A.'

_publ_section_title
;
 Improved synthesis of N-ethyl-3,7-bis(trifluoromethyl)phenothiazine
;
_journal_issue 26
_journal_name_full 'New Journal of Chemistry'
_journal_page_first 11349
_journal_page_last 11355
_journal_paper_doi 10.1039/D0NJ00184H
_journal_volume 44
_journal_year 2020
_chemical_formula_moiety 'C16 H11 F6 N S, Cl6 Sb'
_chemical_formula_sum 'C16 H11 Cl6 F6 N S Sb'
_chemical_formula_weight 697.77
_space_group_crystal_system monoclinic
_space_group_IT_number 14
_space_group_name_Hall '-P 2ybc'
_space_group_name_H-M_alt 'P 1 21/c 1'
_atom_sites_solution_hydrogens difmap
_atom_sites_solution_primary direct
_atom_sites_solution_secondary difmap
_audit_creation_method 'SHELXL-2014/7 and CIFFIX'
_audit_update_record
;
2016-05-26 deposited with the CCDC.	2020-05-29 downloaded from the CCDC.
;
_cell_angle_alpha 90
_cell_angle_beta 115.8648(8)
_cell_angle_gamma 90
_cell_formula_units_Z 4
_cell_length_a 9.7969(2)
_cell_length_b 26.2133(6)
_cell_length_c 10.1713(2)
_cell_measurement_reflns_used 5518
_cell_measurement_temperature 90.0(2)
_cell_measurement_theta_max 27.48
_cell_measurement_theta_min 1.00
_cell_volume 2350.42(9)
_computing_cell_refinement '<i>SCALEPACK</i> (Otwinowski & Minor, 2006)'
_computing_data_collection '<i>COLLECT</i> (Nonius, 1998)'
_computing_data_reduction '<i>DENZO-SMN</i> (Otwinowski & Minor, 2006)'
_computing_molecular_graphics '<i>XP in SHELXTL</i> (Sheldrick, 2008)'
_computing_publication_material '<i>SHELX</i> (Sheldrick, 2008) and <i>CIFFIX</i> (Parkin, 2013)'
_computing_structure_refinement '<i>SHELXL-2014/7</i> (Sheldrick, 2015b)'
_computing_structure_solution '<i>SHELXT</i> (Sheldrick, 2015a)'
_diffrn_ambient_temperature 90.0(2)
_diffrn_detector_area_resol_mean 9.1
_diffrn_measured_fraction_theta_full 1.000
_diffrn_measured_fraction_theta_max 0.999
_diffrn_measurement_device_type 'Nonius KappaCCD diffractometer'
_diffrn_measurement_method '\f and \w scans at fixed \c = 55\%'
_diffrn_radiation_type MoK\a
_diffrn_radiation_wavelength 0.71073
_diffrn_reflns_av_R_equivalents 0.0387
_diffrn_reflns_av_unetI/netI 0.0273
_diffrn_reflns_Laue_measured_fraction_full 1.000
_diffrn_reflns_Laue_measured_fraction_max 0.999
_diffrn_reflns_limit_h_max 12
_diffrn_reflns_limit_h_min -12
_diffrn_reflns_limit_k_max 34
_diffrn_reflns_limit_k_min -34
_diffrn_reflns_limit_l_max 13
_diffrn_reflns_limit_l_min -13
_diffrn_reflns_number 38485
_diffrn_reflns_point_group_measured_fraction_full 1.000
_diffrn_reflns_point_group_measured_fraction_max 0.999
_diffrn_reflns_theta_full 25.242
_diffrn_reflns_theta_max 27.502
_diffrn_reflns_theta_min 1.554
_diffrn_source 'fine-focus sealed-tube'
_exptl_absorpt_coefficient_mu 1.998
_exptl_absorpt_correction_T_max 0.775
_exptl_absorpt_correction_T_min 0.586
_exptl_absorpt_correction_type multi-scan
_exptl_absorpt_process_details '<i>SADABS</i> (Krause et al., 2015)'
_exptl_crystal_colour 'dark green'
_exptl_crystal_density_diffrn 1.972
_exptl_crystal_description block
_exptl_crystal_F_000 1348
_exptl_crystal_recrystallization_method 'Re-crystallisation from solvent'
_exptl_crystal_size_max 0.250
_exptl_crystal_size_mid 0.240
_exptl_crystal_size_min 0.150
_refine_diff_density_max 0.806
_refine_diff_density_min -0.587
_refine_diff_density_rms 0.087
_refine_ls_extinction_method none
_refine_ls_goodness_of_fit_ref 1.077
_refine_ls_hydrogen_treatment constr
_refine_ls_matrix_type full
_refine_ls_number_parameters 281
_refine_ls_number_reflns 5397
_refine_ls_number_restraints 0
_refine_ls_restrained_S_all 1.077
_refine_ls_R_factor_all 0.0391
_refine_ls_R_factor_gt 0.0266
_refine_ls_shift/su_max 0.003
_refine_ls_shift/su_mean 0.000
_refine_ls_structure_factor_coef Fsqd
_refine_ls_weighting_details 'w=1/[\s^2^(Fo^2^)+(0.0404P)^2^] where P=(Fo^2^+2Fc^2^)/3'
_refine_ls_weighting_scheme calc
_refine_ls_wR_factor_gt 0.0657
_refine_ls_wR_factor_ref 0.0689
_reflns_Friedel_coverage 0.000
_reflns_number_gt 4278
_reflns_number_total 5397
_reflns_threshold_expression 'I > 2\s(I)'
_cod_data_source_file d0nj00184h2.cif
_cod_data_source_block k15121
_cod_depositor_comments
;Adding full bibliography for 7059707--7059708.cif.

 Adding full bibliography for 7059707--7059708.cif.
;
_cod_original_sg_symbol_H-M 'P 21/c'
_cod_database_code 7059708
_shelx_shelxl_version_number 2014/7
_shelx_space_group_comment
; 
The symmetry employed for this shelxl refinement is uniquely defined 
by the following loop, which should always be used as a source of 
symmetry information in preference to the above space-group names. 
They are only intended as comments. 
;
_shelx_estimated_absorpt_t_min 0.635
_shelx_estimated_absorpt_t_max 0.754
_exptl_absorpt_special_details
; 
In addition to absorption, multi-scan techniques also correct other slowly 
varying changes in scale factor over reciprocal space, such as those caused 
by x-ray beam inhomogeneity, goniometer imperfection, crystal decomposition, 
crystal longer than the x-ray beam cross section, absorption by the crystal 
mount etc.  These account, by and large, for much of the difference between 
estimated values of Tmin and Tmax and the _exptl_absorpt_correction_ values. 
;

loop_
_space_group_symop_operation_xyz
'x, y, z'
'-x, y+1/2, -z+1/2'
'-x, -y, -z'
'x, -y-1/2, z-1/2'

loop_
_atom_site_label
_atom_site_type_symbol
_atom_site_fract_x
_atom_site_fract_y
_atom_site_fract_z
_atom_site_U_iso_or_equiv
_atom_site_adp_type
_atom_site_occupancy
_atom_site_site_symmetry_order
_atom_site_calc_flag
_atom_site_refinement_flags_posn
_atom_site_refinement_flags_adp
_atom_site_refinement_flags_occupancy
_atom_site_disorder_assembly
_atom_site_disorder_group
N1 N 0.8165(2) 0.60467(8) 0.5767(2) 0.0223(4) Uani 1 1 d . . . . .
S1 S 1.01907(7) 0.69909(2) 0.59997(7) 0.02664(14) Uani 1 1 d . . . . .
C1 C 0.7513(3) 0.64429(10) 0.4782(3) 0.0236(5) Uani 1 1 d . . . . .
C2 C 0.5989(3) 0.64122(10) 0.3715(3) 0.0285(6) Uani 1 1 d . . . . .
H2 H 0.5408 0.6117 0.3672 0.034 Uiso 1 1 calc R U . . .
C3 C 0.5342(3) 0.67989(11) 0.2748(3) 0.0314(6) Uani 1 1 d . . . . .
H3 H 0.4322 0.6767 0.2030 0.038 Uiso 1 1 calc R U . . .
C4 C 0.6147(3) 0.7238(1) 0.2795(3) 0.0297(6) Uani 1 1 d . . . . .
C5 C 0.7626(3) 0.72889(10) 0.3819(3) 0.0282(6) Uani 1 1 d . . . . .
H5 H 0.8176 0.7592 0.3858 0.034 Uiso 1 1 calc R U . . .
C6 C 0.8319(3) 0.68913(10) 0.4806(3) 0.0247(5) Uani 1 1 d . . . . .
C7 C 1.0736(3) 0.63956(10) 0.6740(2) 0.0231(5) Uani 1 1 d . . . . .
C8 C 1.2305(3) 0.63297(10) 0.7556(3) 0.0264(6) Uani 1 1 d . . . . .
H8 H 1.2977 0.6602 0.7638 0.032 Uiso 1 1 calc R U . . .
C9 C 1.2875(3) 0.58726(10) 0.8237(3) 0.0262(6) Uani 1 1 d . . . . .
C10 C 1.1877(3) 0.54783(10) 0.8142(3) 0.0262(6) Uani 1 1 d . . . . .
H10 H 1.2271 0.5165 0.8627 0.031 Uiso 1 1 calc R U . . .
C11 C 1.0339(3) 0.55366(9) 0.7360(3) 0.0239(5) Uani 1 1 d . . . . .
H11 H 0.9683 0.5264 0.7319 0.029 Uiso 1 1 calc R U . . .
C12 C 0.9715(3) 0.59975(10) 0.6613(2) 0.0211(5) Uani 1 1 d . . . . .
C13 C 0.7149(3) 0.56289(10) 0.5804(3) 0.0272(6) Uani 1 1 d . . . . .
H13A H 0.6147 0.5774 0.5615 0.033 Uiso 1 1 calc R U . . .
H13B H 0.7585 0.5474 0.6791 0.033 Uiso 1 1 calc R U . . .
C14 C 0.6938(3) 0.5216(1) 0.4675(3) 0.0316(6) Uani 1 1 d . . . . .
H14A H 0.6481 0.5366 0.3694 0.047 Uiso 1 1 calc R U . . .
H14B H 0.6271 0.4948 0.4739 0.047 Uiso 1 1 calc R U . . .
H14C H 0.7926 0.5068 0.4866 0.047 Uiso 1 1 calc R U . . .
C15 C 0.5376(3) 0.76564(13) 0.1658(3) 0.0374(7) Uani 1 1 d . . . . .
F1 F 0.5073(2) 0.74888(8) 0.03405(18) 0.0556(5) Uani 1 1 d . . . . .
F2 F 0.4073(2) 0.77871(7) 0.16698(18) 0.0512(5) Uani 1 1 d . . . . .
F3 F 0.6235(2) 0.80670(8) 0.1910(2) 0.0595(5) Uani 1 1 d . . . . .
C16 C 1.4639(3) 0.57964(10) 0.9086(3) 0.0311(6) Uani 1 1 d . . . . .
F4 F 1.5317(2) 0.61996(9) 0.9032(3) 0.1061(11) Uani 1 1 d . . . . .
F5 F 1.4984(2) 0.56855(11) 1.0422(2) 0.0836(8) Uani 1 1 d . . . . .
F6 F 1.5029(2) 0.54186(10) 0.8525(2) 0.0784(8) Uani 1 1 d . . . . .
Sb1 Sb 0.04466(2) 0.87990(2) -0.32408(2) 0.02202(6) Uani 1 1 d . . . . .
Cl1 Cl -0.01281(7) 0.92379(3) -0.14978(7) 0.02921(14) Uani 1 1 d . . . . .
Cl2 Cl 0.09990(7) 0.83422(3) -0.49664(7) 0.03085(15) Uani 1 1 d . . . . .
Cl3 Cl 0.24797(7) 0.93728(3) -0.28200(7) 0.03193(15) Uani 1 1 d . . . . .
Cl4 Cl -0.15815(8) 0.82379(3) -0.36779(7) 0.03295(15) Uani 1 1 d . . . . .
Cl5 Cl -0.11813(7) 0.93550(2) -0.50749(6) 0.02882(14) Uani 1 1 d . . . . .
Cl6 Cl 0.21128(8) 0.82642(3) -0.13738(8) 0.03862(17) Uani 1 1 d . . . . .

loop_
_atom_site_aniso_label
_atom_site_aniso_U_11
_atom_site_aniso_U_22
_atom_site_aniso_U_33
_atom_site_aniso_U_23
_atom_site_aniso_U_13
_atom_site_aniso_U_12
N1 0.0193(11) 0.0256(11) 0.0208(10) -0.0011(9) 0.0077(9) -0.0012(8)
S1 0.0253(3) 0.0230(3) 0.0291(3) 0.0023(3) 0.0095(3) -0.0013(3)
C1 0.0223(13) 0.0271(14) 0.0216(12) -0.0005(10) 0.0099(11) 0.0039(11)
C2 0.0216(13) 0.0339(15) 0.0284(13) -0.0006(12) 0.0096(11) 0.0009(11)
C3 0.0239(14) 0.0424(17) 0.0258(13) -0.0007(12) 0.0088(11) 0.0077(12)
C4 0.0319(15) 0.0350(15) 0.0255(13) 0.0063(11) 0.0156(12) 0.0135(12)
C5 0.0324(15) 0.0278(14) 0.0277(13) 0.0018(11) 0.0162(12) 0.0062(11)
C6 0.0242(13) 0.0280(14) 0.0223(12) -0.0004(10) 0.0106(11) 0.0057(11)
C7 0.0241(13) 0.0234(13) 0.0218(12) -0.0001(10) 0.0101(11) 0.0006(10)
C8 0.0243(13) 0.0263(13) 0.0272(13) -0.0037(11) 0.0099(11) -0.0059(11)
C9 0.0225(13) 0.0280(14) 0.0246(12) 0.0005(11) 0.0069(11) 0.0010(11)
C10 0.0260(14) 0.0252(14) 0.0243(13) 0.0001(10) 0.0081(11) -0.0005(11)
C11 0.0269(13) 0.0225(13) 0.0229(12) -0.0017(10) 0.0114(11) -0.0051(10)
C12 0.0213(13) 0.0234(12) 0.0181(11) -0.0023(10) 0.0083(10) -0.0005(10)
C13 0.0207(13) 0.0320(15) 0.0262(13) 0.0020(11) 0.0078(11) -0.0050(11)
C14 0.0270(14) 0.0314(15) 0.0307(14) -0.0016(12) 0.0073(12) -0.0067(12)
C15 0.0340(16) 0.0472(19) 0.0361(16) 0.0005(13) 0.0199(14) 0.0125(14)
F1 0.0698(13) 0.0681(13) 0.0323(9) 0.0155(9) 0.0253(9) 0.0360(11)
F2 0.0495(11) 0.0628(12) 0.0453(10) 0.0184(9) 0.0245(9) 0.035(1)
F3 0.0619(13) 0.0499(12) 0.0616(12) 0.0289(10) 0.0221(11) 0.0161(10)
C16 0.0464(17) 0.0154(13) 0.0309(14) 0.0034(11) 0.0161(13) -0.0023(12)
F4 0.0235(11) 0.0653(16) 0.179(3) 0.0486(17) -0.0028(14) -0.0067(10)
F5 0.0353(11) 0.148(2) 0.0479(12) 0.0092(14) 0.0004(10) 0.0241(13)
F6 0.027(1) 0.1043(19) 0.0856(16) -0.0380(14) 0.0076(10) 0.0149(11)
Sb1 0.02219(10) 0.02233(10) 0.02156(9) 0.00304(7) 0.00957(7) 0.00228(7)
Cl1 0.0354(4) 0.0280(3) 0.0280(3) -0.0009(3) 0.0174(3) 0.0003(3)
Cl2 0.0364(4) 0.0304(3) 0.0309(3) 0.0006(3) 0.0195(3) 0.0032(3)
Cl3 0.0241(3) 0.0351(4) 0.0355(4) -0.0011(3) 0.0119(3) -0.0045(3)
Cl4 0.0365(4) 0.0288(3) 0.0391(4) -0.0029(3) 0.0216(3) -0.0080(3)
Cl5 0.0251(3) 0.0336(3) 0.0265(3) 0.0086(3) 0.0102(3) 0.0068(3)
Cl6 0.0386(4) 0.0447(4) 0.0332(4) 0.0165(3) 0.0162(3) 0.0184(3)

loop_
_atom_type_symbol
_atom_type_description
_atom_type_scat_dispersion_real
_atom_type_scat_dispersion_imag
_atom_type_scat_source
C C 0.0033 0.0016 'International Tables Vol C Tables 4.2.6.8 and 6.1.1.4'
H H 0.0000 0.0000 'International Tables Vol C Tables 4.2.6.8 and 6.1.1.4'
N N 0.0061 0.0033 'International Tables Vol C Tables 4.2.6.8 and 6.1.1.4'
F F 0.0171 0.0103 'International Tables Vol C Tables 4.2.6.8 and 6.1.1.4'
S S 0.1246 0.1234 'International Tables Vol C Tables 4.2.6.8 and 6.1.1.4'
Cl Cl 0.1484 0.1585 'International Tables Vol C Tables 4.2.6.8 and 6.1.1.4'
Sb Sb -0.5866 1.5461 'International Tables Vol C Tables 4.2.6.8 and 6.1.1.4'

loop_
_geom_angle_atom_site_label_1
_geom_angle_atom_site_label_2
_geom_angle_atom_site_label_3
_geom_angle
_geom_angle_site_symmetry_1
_geom_angle_site_symmetry_3
_geom_angle_publ_flag
C12 N1 C1 123.5(2) . . ?
C12 N1 C13 118.6(2) . . ?
C1 N1 C13 117.7(2) . . ?
C7 S1 C6 101.77(13) . . ?
N1 C1 C6 122.2(2) . . ?
N1 C1 C2 120.7(2) . . ?
C6 C1 C2 117.1(2) . . ?
C3 C2 C1 121.0(3) . . ?
C3 C2 H2 119.5 . . ?
C1 C2 H2 119.5 . . ?
C2 C3 C4 121.0(3) . . ?
C2 C3 H3 119.5 . . ?
C4 C3 H3 119.5 . . ?
C5 C4 C3 120.3(2) . . ?
C5 C4 C15 120.8(3) . . ?
C3 C4 C15 118.9(2) . . ?
C4 C5 C6 119.5(3) . . ?
C4 C5 H5 120.2 . . ?
C6 C5 H5 120.2 . . ?
C5 C6 C1 121.0(2) . . ?
C5 C6 S1 115.3(2) . . ?
C1 C6 S1 123.69(19) . . ?
C8 C7 C12 120.9(2) . . ?
C8 C7 S1 115.0(2) . . ?
C12 C7 S1 124.1(2) . . ?
C9 C8 C7 120.3(2) . . ?
C9 C8 H8 119.8 . . ?
C7 C8 H8 119.8 . . ?
C8 C9 C10 119.5(2) . . ?
C8 C9 C16 119.7(2) . . ?
C10 C9 C16 120.8(2) . . ?
C11 C10 C9 121.1(2) . . ?
C11 C10 H10 119.4 . . ?
C9 C10 H10 119.4 . . ?
C10 C11 C12 121.0(2) . . ?
C10 C11 H11 119.5 . . ?
C12 C11 H11 119.5 . . ?
N1 C12 C7 121.9(2) . . ?
N1 C12 C11 120.8(2) . . ?
C7 C12 C11 117.3(2) . . ?
N1 C13 C14 112.0(2) . . ?
N1 C13 H13A 109.2 . . ?
C14 C13 H13A 109.2 . . ?
N1 C13 H13B 109.2 . . ?
C14 C13 H13B 109.2 . . ?
H13A C13 H13B 107.9 . . ?
C13 C14 H14A 109.5 . . ?
C13 C14 H14B 109.5 . . ?
H14A C14 H14B 109.5 . . ?
C13 C14 H14C 109.5 . . ?
H14A C14 H14C 109.5 . . ?
H14B C14 H14C 109.5 . . ?
F1 C15 F3 108.2(2) . . ?
F1 C15 F2 107.7(2) . . ?
F3 C15 F2 108.8(2) . . ?
F1 C15 C4 110.4(2) . . ?
F3 C15 C4 112.0(2) . . ?
F2 C15 C4 109.7(2) . . ?
F4 C16 F5 109.6(3) . . ?
F4 C16 F6 111.3(3) . . ?
F5 C16 F6 107.7(3) . . ?
F4 C16 C9 110.1(2) . . ?
F5 C16 C9 109.2(2) . . ?
F6 C16 C9 108.9(2) . . ?
Cl6 Sb1 Cl4 90.65(3) . . ?
Cl6 Sb1 Cl5 178.37(3) . . ?
Cl4 Sb1 Cl5 90.74(2) . . ?
Cl6 Sb1 Cl2 89.68(2) . . ?
Cl4 Sb1 Cl2 89.49(2) . . ?
Cl5 Sb1 Cl2 91.18(2) . . ?
Cl6 Sb1 Cl1 89.60(2) . . ?
Cl4 Sb1 Cl1 89.33(2) . . ?
Cl5 Sb1 Cl1 89.56(2) . . ?
Cl2 Sb1 Cl1 178.61(2) . . ?
Cl6 Sb1 Cl3 90.00(3) . . ?
Cl4 Sb1 Cl3 179.35(3) . . ?
Cl5 Sb1 Cl3 88.61(2) . . ?
Cl2 Sb1 Cl3 90.51(2) . . ?
Cl1 Sb1 Cl3 90.68(2) . . ?

loop_
_geom_bond_atom_site_label_1
_geom_bond_atom_site_label_2
_geom_bond_distance
_geom_bond_site_symmetry_2
_geom_bond_publ_flag
N1 C12 1.386(3) . ?
N1 C1 1.390(3) . ?
N1 C13 1.492(3) . ?
S1 C7 1.714(3) . ?
S1 C6 1.721(3) . ?
C1 C6 1.410(4) . ?
C1 C2 1.415(3) . ?
C2 C3 1.361(4) . ?
C2 H2 0.9500 . ?
C3 C4 1.384(4) . ?
C3 H3 0.9500 . ?
C4 C5 1.374(4) . ?
C4 C15 1.532(4) . ?
C5 C6 1.400(3) . ?
C5 H5 0.9500 . ?
C7 C8 1.403(3) . ?
C7 C12 1.412(4) . ?
C8 C9 1.375(3) . ?
C8 H8 0.9500 . ?
C9 C10 1.396(3) . ?
C9 C16 1.572(4) . ?
C10 C11 1.371(3) . ?
C10 H10 0.9500 . ?
C11 C12 1.416(3) . ?
C11 H11 0.9500 . ?
C13 C14 1.525(3) . ?
C13 H13A 0.9900 . ?
C13 H13B 0.9900 . ?
C14 H14A 0.9800 . ?
C14 H14B 0.9800 . ?
C14 H14C 0.9800 . ?
C15 F1 1.315(3) . ?
C15 F3 1.320(4) . ?
C15 F2 1.327(3) . ?
C16 F4 1.262(3) . ?
C16 F5 1.282(3) . ?
C16 F6 1.282(3) . ?
Sb1 Cl6 2.3520(7) . ?
Sb1 Cl4 2.3532(7) . ?
Sb1 Cl5 2.3563(6) . ?
Sb1 Cl2 2.3740(6) . ?
Sb1 Cl1 2.3780(6) . ?
Sb1 Cl3 2.3810(6) . ?
